data_4309799
loop_
_publ_author_name
'Eric W. Ainscough'
'Andrew M. Brodie'
'Craig V. Depree'
'Geoffrey B. Jameson'
'Carl A. Otter'

_publ_contact_author_address
;
 Chemistry-Institute of Fundamental Sciences, Massey University,
 Private Bag 11222, Palmerston North, New Zealand
;
_publ_contact_author_email A.M.Brodie@massey.ac.nz
_publ_contact_author_name
;
 Eric w. Ainscough, Andrew M. Brodie, Craig V. Depree, 
 Geoffrey B. Jameson, Carl A. Otter
;
_publ_section_title
;
Polymer Building Blocks: Self-Assembly of Silver(I) Cyclotriphosphazene
Cationic Columns
;
_journal_name_full 'Inorganic Chemistry'
_journal_page_first 7325
_journal_page_last 7327
_journal_paper_doi 10.1021/ic051334y
_journal_volume 44
_journal_year 2005
_chemical_formula_sum 'C37.33 H38.66 Ag Cl2.66 N10 O9 P3'
_chemical_formula_weight 1066.4919
_chemical_name_systematic
; 
 ? 
;
_space_group_IT_number 14
_symmetry_cell_setting monoclinic
_symmetry_space_group_name_Hall '-P 2yn'
_symmetry_space_group_name_H-M 'P 1 21/n 1'
_atom_sites_solution_hydrogens geom
_atom_sites_solution_primary direct
_atom_sites_solution_secondary difmap
_audit_creation_method SHELXL-97
_cell_angle_alpha 90.00
_cell_angle_beta 91.2680(10)
_cell_angle_gamma 90.00
_cell_formula_units_Z 4
_cell_length_a 18.82520(10)
_cell_length_b 10.7023(2)
_cell_length_c 21.6663(3)
_cell_measurement_temperature 84(2)
_cell_volume 4364.10(10)
_computing_structure_refinement 'SHELXL-97 (Sheldrick, 1997)'
_computing_structure_solution 'SHELXS-97 (Sheldrick, 1990)'
_diffrn_ambient_temperature 84(2)
_diffrn_measured_fraction_theta_full 0.994
_diffrn_measured_fraction_theta_max 0.994
_diffrn_measurement_device_type 'Bruker P4'
_diffrn_measurement_method 'Area detector \w scans'
_diffrn_radiation_monochromator graphite
_diffrn_radiation_source 'fine-focus sealed tube'
_diffrn_radiation_type MoK\a
_diffrn_radiation_wavelength 0.71073
_diffrn_reflns_av_R_equivalents 0.0000
_diffrn_reflns_av_sigmaI/netI 0.0607
_diffrn_reflns_limit_h_max 23
_diffrn_reflns_limit_h_min -23
_diffrn_reflns_limit_k_max 13
_diffrn_reflns_limit_k_min 0
_diffrn_reflns_limit_l_max 27
_diffrn_reflns_limit_l_min 0
_diffrn_reflns_number 8909
_diffrn_reflns_theta_full 26.41
_diffrn_reflns_theta_max 26.41
_diffrn_reflns_theta_min 1.42
_exptl_absorpt_coefficient_mu 0.801
_exptl_absorpt_correction_T_max 0.9278
_exptl_absorpt_correction_T_min 0.7767
_exptl_absorpt_correction_type multi-scan
_exptl_absorpt_process_details 'Blessing, Acta Cryst., 1995, A51, 33-38'
_exptl_crystal_colour colourless
_exptl_crystal_density_diffrn 1.623
_exptl_crystal_density_method 'not measured'
_exptl_crystal_description needle
_exptl_crystal_F_000 2199
_exptl_crystal_size_max 0.42
_exptl_crystal_size_mid 0.12
_exptl_crystal_size_min 0.12
_platon_squeeze_details ' ?'
_refine_diff_density_max 1.069
_refine_diff_density_min -1.147
_refine_diff_density_rms 0.181
_refine_ls_extinction_method none
_refine_ls_goodness_of_fit_ref 1.051
_refine_ls_hydrogen_treatment constr
_refine_ls_matrix_type full
_refine_ls_number_parameters 587
_refine_ls_number_reflns 8909
_refine_ls_number_restraints 78
_refine_ls_restrained_S_all 1.055
_refine_ls_R_factor_all 0.0794
_refine_ls_R_factor_gt 0.0540
_refine_ls_shift/su_max 0.047
_refine_ls_shift/su_mean 0.002
_refine_ls_structure_factor_coef Fsqd
_refine_ls_weighting_details 'calc w=1/[\s^2^(Fo^2^)+(0.0927P)^2^+3.3822P] where P=(Fo^2^+2Fc^2^)/3'
_refine_ls_weighting_scheme calc
_refine_ls_wR_factor_gt 0.1468
_refine_ls_wR_factor_ref 0.1602
_reflns_number_gt 6400
_reflns_number_total 8909
_reflns_threshold_expression >2sigma(I)
_cod_data_source_file ic051334ysi20050805_103536_2.cif
_cod_data_source_block cao338
_cod_original_formula_sum 'C37.33 H38.66 Ag N10 O9 P3 Cl2.66'
_cod_database_code 4309799

loop_
_symmetry_equiv_pos_as_xyz
'x, y, z'
'-x+1/2, y+1/2, -z+1/2'
'-x, -y, -z'
'x-1/2, -y-1/2, z-1/2'

loop_
_atom_site_label
_atom_site_type_symbol
_atom_site_fract_x
_atom_site_fract_y
_atom_site_fract_z
_atom_site_U_iso_or_equiv
_atom_site_adp_type
_atom_site_occupancy
_atom_site_symmetry_multiplicity
_atom_site_calc_flag
_atom_site_refinement_flags
_atom_site_disorder_assembly
_atom_site_disorder_group
N36 N 0.73494(19) 0.9983(3) 0.36066(16) 0.0224(8) Uani 1 1 d . . .
N46 N 0.87301(19) 1.0014(3) 0.21649(16) 0.0231(8) Uani 1 1 d . . .
C45 C 0.9283(2) 1.0317(5) 0.1818(2) 0.0310(11) Uani 1 1 d . . .
H45 H 0.9507 1.1082 0.1884 0.037 Uiso 1 1 calc R . .
Ag1 Ag 0.681721(18) 0.60644(3) 0.205521(16) 0.02561(12) Uani 1 1 d . . .
C31 C 0.6819(2) 0.9199(4) 0.35113(19) 0.0223(9) Uani 1 1 d . . .
C32 C 0.6326(3) 0.8857(4) 0.3946(2) 0.0301(10) Uani 1 1 d . . .
H32 H 0.5956 0.8314 0.3844 0.036 Uiso 1 1 calc R . .
C33 C 0.6398(3) 0.9347(5) 0.4535(2) 0.0361(11) Uani 1 1 d . . .
C34 C 0.6962(3) 1.0161(5) 0.4653(2) 0.0367(12) Uani 1 1 d . . .
H34 H 0.7031 1.0501 0.5044 0.044 Uiso 1 1 calc R . .
C37 C 0.5896(3) 0.9019(6) 0.5030(3) 0.0533(16) Uani 1 1 d . . .
H37A H 0.5456 0.8737 0.4847 0.080 Uiso 1 1 calc R . .
H37B H 0.5812 0.9742 0.5280 0.080 Uiso 1 1 calc R . .
H37C H 0.6098 0.8366 0.5282 0.080 Uiso 1 1 calc R . .
C22 C 0.6907(3) 0.8458(5) -0.0429(2) 0.0325(11) Uani 1 1 d . . .
H22 H 0.7368 0.8182 -0.0347 0.039 Uiso 1 1 calc R . .
C27 C 0.7221(4) 0.8865(8) -0.1543(3) 0.071(2) Uani 1 1 d . . .
H27A H 0.7696 0.8956 -0.1379 0.107 Uiso 1 1 calc R . .
H27B H 0.7112 0.9552 -0.1814 0.107 Uiso 1 1 calc R . .
H27C H 0.7183 0.8096 -0.1769 0.107 Uiso 1 1 calc R . .
C25 C 0.5542(3) 0.9213(5) -0.0615(2) 0.0349(12) Uani 1 1 d . . .
H25 H 0.5075 0.9473 -0.0682 0.042 Uiso 1 1 calc R . .
C23 C 0.6696(3) 0.8852(5) -0.1012(2) 0.0436(13) Uani 1 1 d . . .
C24 C 0.5991(3) 0.9235(5) -0.1099(2) 0.0408(13) Uani 1 1 d . . .
H24 H 0.5829 0.9503 -0.1486 0.049 Uiso 1 1 calc R . .
C21 C 0.6405(3) 0.8490(4) 0.0031(2) 0.0265(10) Uani 1 1 d . . .
C13 C 0.4549(3) 0.5203(4) 0.0700(2) 0.0335(11) Uani 1 1 d . . .
C12 C 0.4726(2) 0.6456(4) 0.0806(2) 0.0301(10) Uani 1 1 d . . .
H12 H 0.4420 0.7094 0.0681 0.036 Uiso 1 1 calc R . .
C17 C 0.3858(3) 0.4826(5) 0.0401(3) 0.0519(16) Uani 1 1 d . . .
H17A H 0.3501 0.4760 0.0710 0.078 Uiso 1 1 calc R . .
H17B H 0.3913 0.4032 0.0201 0.078 Uiso 1 1 calc R . .
H17C H 0.3716 0.5442 0.0101 0.078 Uiso 1 1 calc R . .
C14 C 0.5053(3) 0.4302(4) 0.0879(2) 0.0354(12) Uani 1 1 d . . .
H14 H 0.4960 0.3458 0.0813 0.043 Uiso 1 1 calc R . .
C15 C 0.5682(3) 0.4670(4) 0.1150(2) 0.0396(13) Uani 1 1 d . . .
H15 H 0.6014 0.4061 0.1259 0.048 Uiso 1 1 calc R . .
C11 C 0.5362(2) 0.6721(4) 0.1097(2) 0.0241(9) Uani 1 1 d . . .
C41 C 0.8422(2) 0.8917(4) 0.20509(19) 0.0207(9) Uani 1 1 d . . .
C51 C 0.5407(2) 1.1539(5) 0.2296(2) 0.0329(11) Uani 1 1 d . B .
C43 C 0.9220(3) 0.8394(5) 0.1258(2) 0.0334(11) Uani 1 1 d . . .
C42 C 0.8635(2) 0.8081(4) 0.1602(2) 0.0283(10) Uani 1 1 d . . .
H42 H 0.8393 0.7334 0.1534 0.034 Uiso 1 1 calc R . .
C47 C 0.9487(3) 0.7493(6) 0.0786(3) 0.0540(16) Uani 1 1 d . . .
H47A H 0.9946 0.7758 0.0651 0.081 Uiso 1 1 calc R . .
H47B H 0.9162 0.7469 0.0438 0.081 Uiso 1 1 calc R . .
H47C H 0.9525 0.6675 0.0965 0.081 Uiso 1 1 calc R . .
C35 C 0.7414(3) 1.0457(4) 0.4186(2) 0.0301(11) Uani 1 1 d . . .
H35 H 0.7784 1.1011 0.4272 0.036 Uiso 1 1 calc R . .
C44 C 0.9535(3) 0.9530(5) 0.1363(2) 0.0335(11) Uani 1 1 d . . .
H44 H 0.9920 0.9775 0.1129 0.040 Uiso 1 1 calc R . .
N1 N 0.67480(19) 0.8139(3) 0.17906(16) 0.0211(8) Uani 1 1 d . . .
N26 N 0.5741(2) 0.8827(3) -0.00348(18) 0.0296(9) Uani 1 1 d . . .
N16 N 0.5844(2) 0.5885(3) 0.12685(19) 0.0305(9) Uani 1 1 d . . .
N3 N 0.61360(19) 1.0068(3) 0.11964(16) 0.0230(8) Uani 1 1 d . . .
N2 N 0.70426(18) 1.0490(3) 0.21671(16) 0.0200(7) Uani 1 1 d . . .
O2 O 0.66328(16) 0.8102(3) 0.06266(13) 0.0245(7) Uani 1 1 d . . .
O1 O 0.55011(16) 0.7975(3) 0.12407(14) 0.0237(7) Uani 1 1 d . . .
O6 O 0.69115(16) 1.2059(2) 0.12651(13) 0.0229(6) Uani 1 1 d D . .
O5 O 0.59528(15) 1.1967(3) 0.19294(14) 0.0242(7) Uani 1 1 d . . .
O3 O 0.67334(15) 0.8628(3) 0.29368(13) 0.0222(6) Uani 1 1 d . . .
O4 O 0.78748(15) 0.8612(3) 0.24410(13) 0.0201(6) Uani 1 1 d . . .
N53A N 0.4203(8) 0.7425(14) 0.3995(8) 0.048(2) Uani 0.548(16) 1 d PD A 1
O52A O 0.3724(12) 0.791(3) 0.4234(15) 0.134(5) Uani 0.548(16) 1 d PD A 1
O50A O 0.4762(6) 0.7072(13) 0.4209(6) 0.089(4) Uani 0.548(16) 1 d PDU A 1
O51A O 0.4164(9) 0.7211(18) 0.3418(7) 0.147(7) Uani 0.548(16) 1 d PDU A 1
N53B N 0.4060(10) 0.7243(19) 0.3967(9) 0.048(2) Uani 0.452(16) 1 d PD A 2
O52B O 0.3614(14) 0.770(4) 0.4258(19) 0.134(5) Uani 0.452(16) 1 d PD A 2
O50B O 0.4642(9) 0.7631(14) 0.3855(9) 0.101(6) Uani 0.452(16) 1 d PDU A 2
O51B O 0.3942(10) 0.6179(16) 0.3723(10) 0.144(9) Uani 0.452(16) 1 d PDU A 2
P3 P 0.65175(6) 1.10293(9) 0.16487(5) 0.0182(2) Uani 1 1 d . B .
P2 P 0.70776(6) 0.90359(9) 0.23022(5) 0.0182(2) Uani 1 1 d . . .
P1 P 0.62617(6) 0.86210(10) 0.12315(5) 0.0195(2) Uani 1 1 d . . .
C52 C 0.4884(3) 1.2386(6) 0.2445(3) 0.0517(16) Uani 1 1 d . . .
H52 H 0.4899 1.3205 0.2302 0.062 Uiso 1 1 calc R B .
C53 C 0.4345(3) 1.1986(11) 0.2807(4) 0.081(3) Uani 1 1 d . B .
C54 C 0.4350(4) 1.0751(11) 0.3006(3) 0.086(3) Uani 1 1 d . . .
H54 H 0.3993 1.0453 0.3257 0.104 Uiso 1 1 calc R B .
C55 C 0.4886(3) 0.9982(9) 0.2827(3) 0.072(2) Uani 1 1 d . B .
H55 H 0.4881 0.9156 0.2961 0.087 Uiso 1 1 calc R . .
N56 N 0.5426(2) 1.0356(5) 0.2464(2) 0.0443(11) Uani 1 1 d . . .
C57 C 0.3774(4) 1.2887(12) 0.3011(5) 0.138(5) Uani 1 1 d . . .
H57A H 0.3867 1.3132 0.3431 0.207 Uiso 1 1 calc R B .
H57B H 0.3318 1.2486 0.2979 0.207 Uiso 1 1 calc R . .
H57C H 0.3775 1.3613 0.2751 0.207 Uiso 1 1 calc R . .
C61A C 0.7200(5) 1.1869(7) 0.0672(4) 0.0472(17) Uani 0.646(4) 1 d PDU B 3
C62A C 0.7822(3) 1.1171(5) 0.0608(3) 0.0313(16) Uani 0.646(4) 1 d PD B 3
H62A H 0.8051 1.0824 0.0952 0.038 Uiso 0.646(4) 1 calc PR B 3
C63A C 0.8092(4) 1.1005(6) 0.0026(4) 0.0316(16) Uani 0.646(4) 1 d PD B 3
C64A C 0.7713(3) 1.1560(6) -0.0447(4) 0.041(2) Uani 0.646(4) 1 d PD B 3
H64A H 0.7871 1.1481 -0.0849 0.049 Uiso 0.646(4) 1 calc PR B 3
C65A C 0.7084(4) 1.2252(7) -0.0339(4) 0.050(2) Uani 0.646(4) 1 d PD B 3
H65A H 0.6843 1.2614 -0.0673 0.060 Uiso 0.646(4) 1 calc PR B 3
N66A N 0.6826(3) 1.2404(5) 0.0225(3) 0.0381(16) Uani 0.646(4) 1 d PD B 3
C67A C 0.8746(4) 1.0281(8) -0.0078(4) 0.067(3) Uani 0.646(4) 1 d PD B 3
H67A H 0.8689 0.9448 0.0078 0.100 Uiso 0.646(4) 1 calc PR B 3
H67B H 0.9139 1.0677 0.0133 0.100 Uiso 0.646(4) 1 calc PR B 3
H67C H 0.8835 1.0248 -0.0512 0.100 Uiso 0.646(4) 1 calc PR B 3
C61B C 0.7265(5) 1.1672(9) 0.0725(4) 0.0472(17) Uani 0.646(4) 1 d PDU B 4
C62B C 0.7087(5) 1.2217(9) 0.0159(5) 0.0313(16) Uani 0.354(4) 1 d PD B 4
H62B H 0.6739 1.2831 0.0132 0.038 Uiso 0.354(4) 1 calc PR B 4
C63B C 0.7436(6) 1.1835(10) -0.0363(5) 0.0316(16) Uani 0.354(4) 1 d PD B 4
C64B C 0.7941(5) 1.0927(10) -0.0271(5) 0.041(2) Uani 0.354(4) 1 d PD B 4
H64B H 0.8193 1.0636 -0.0606 0.049 Uiso 0.354(4) 1 calc PR B 4
C65B C 0.8088(6) 1.0418(11) 0.0324(5) 0.050(2) Uani 0.354(4) 1 d PD B 4
H65B H 0.8435 0.9803 0.0365 0.060 Uiso 0.354(4) 1 calc PR B 4
N66B N 0.7749(5) 1.0790(10) 0.0825(4) 0.0381(16) Uani 0.354(4) 1 d PD B 4
C67B C 0.7272(8) 1.2374(14) -0.0977(5) 0.067(3) Uani 0.354(4) 1 d PD B 4
H67D H 0.7364 1.3256 -0.0968 0.100 Uiso 0.354(4) 1 calc PR B 4
H67E H 0.6781 1.2232 -0.1082 0.100 Uiso 0.354(4) 1 calc PR B 4
H67F H 0.7564 1.1984 -0.1279 0.100 Uiso 0.354(4) 1 calc PR B 4

loop_
_atom_site_aniso_label
_atom_site_aniso_U_11
_atom_site_aniso_U_22
_atom_site_aniso_U_33
_atom_site_aniso_U_23
_atom_site_aniso_U_13
_atom_site_aniso_U_12
N36 0.0251(19) 0.0169(19) 0.0250(19) 0.0010(15) -0.0024(15) -0.0009(14)
N46 0.0215(19) 0.0200(19) 0.028(2) 0.0005(15) -0.0012(15) 0.0008(14)
C45 0.028(2) 0.025(2) 0.040(3) 0.004(2) -0.002(2) -0.006(2)
Ag1 0.0336(2) 0.01399(18) 0.0291(2) 0.00337(13) -0.00398(14) 0.00292(14)
C31 0.027(2) 0.018(2) 0.022(2) 0.0039(17) -0.0030(18) 0.0037(17)
C32 0.028(2) 0.027(2) 0.035(3) 0.005(2) 0.001(2) -0.002(2)
C33 0.038(3) 0.038(3) 0.032(3) 0.003(2) 0.007(2) 0.001(2)
C34 0.046(3) 0.036(3) 0.029(3) -0.002(2) 0.003(2) -0.003(2)
C37 0.050(4) 0.063(4) 0.047(3) 0.005(3) 0.012(3) -0.007(3)
C22 0.041(3) 0.030(3) 0.027(3) -0.003(2) 0.000(2) 0.002(2)
C27 0.078(5) 0.101(6) 0.035(3) 0.010(4) 0.013(3) 0.002(4)
C25 0.041(3) 0.029(3) 0.034(3) 0.001(2) -0.016(2) 0.003(2)
C23 0.058(4) 0.041(3) 0.032(3) -0.003(2) 0.005(3) -0.006(3)
C24 0.060(4) 0.034(3) 0.028(3) -0.001(2) -0.011(2) -0.002(3)
C21 0.041(3) 0.014(2) 0.025(2) -0.0026(17) -0.007(2) -0.0002(19)
C13 0.038(3) 0.024(2) 0.039(3) -0.002(2) -0.007(2) -0.008(2)
C12 0.027(2) 0.021(2) 0.043(3) -0.001(2) -0.007(2) -0.0015(19)
C17 0.044(3) 0.028(3) 0.083(4) -0.011(3) -0.023(3) -0.009(2)
C14 0.047(3) 0.014(2) 0.044(3) 0.000(2) -0.008(2) -0.006(2)
C15 0.054(3) 0.011(2) 0.053(3) 0.002(2) -0.017(3) 0.003(2)
C11 0.031(2) 0.015(2) 0.026(2) -0.0007(17) -0.0044(18) -0.0055(18)
C41 0.021(2) 0.018(2) 0.023(2) 0.0006(17) -0.0034(17) 0.0043(17)
C51 0.022(2) 0.047(3) 0.030(3) -0.003(2) -0.002(2) -0.005(2)
C43 0.029(3) 0.040(3) 0.031(3) -0.003(2) 0.001(2) 0.007(2)
C42 0.032(3) 0.023(2) 0.030(2) -0.0070(19) -0.004(2) 0.0036(19)
C47 0.049(4) 0.055(4) 0.058(4) -0.018(3) 0.011(3) 0.011(3)
C35 0.042(3) 0.023(2) 0.025(2) 0.0006(19) -0.002(2) -0.004(2)
C44 0.026(2) 0.040(3) 0.035(3) 0.004(2) 0.009(2) 0.004(2)
N1 0.0258(19) 0.0110(17) 0.0264(19) 0.0002(14) -0.0048(15) -0.0010(14)
N26 0.037(2) 0.023(2) 0.029(2) -0.0007(16) -0.0071(17) 0.0025(17)
N16 0.035(2) 0.0168(19) 0.039(2) 0.0003(16) -0.0137(18) -0.0001(16)
N3 0.029(2) 0.0097(17) 0.030(2) 0.0025(14) -0.0071(16) 0.0009(14)
N2 0.0215(18) 0.0121(17) 0.0263(19) -0.0018(14) -0.0050(15) -0.0009(14)
O2 0.0321(17) 0.0162(15) 0.0251(16) 0.0004(12) -0.0042(13) 0.0033(12)
O1 0.0235(16) 0.0134(14) 0.0340(17) -0.0044(12) -0.0055(13) -0.0007(12)
O6 0.0308(17) 0.0132(14) 0.0248(16) -0.0002(12) 0.0001(13) -0.0003(12)
O5 0.0223(16) 0.0192(15) 0.0309(17) -0.0034(12) -0.0020(13) 0.0034(12)
O3 0.0226(15) 0.0185(15) 0.0252(16) 0.0006(12) -0.0031(12) -0.0043(12)
O4 0.0212(15) 0.0159(14) 0.0229(15) -0.0002(12) -0.0045(12) 0.0013(11)
N53A 0.035(7) 0.056(5) 0.052(4) -0.019(3) -0.008(4) -0.013(5)
O52A 0.080(7) 0.149(11) 0.174(8) -0.088(8) 0.015(6) 0.020(7)
O50A 0.073(6) 0.105(8) 0.089(7) -0.030(6) -0.006(5) 0.010(5)
O51A 0.157(10) 0.169(11) 0.115(9) 0.012(8) 0.022(7) -0.009(8)
N53B 0.035(7) 0.056(5) 0.052(4) -0.019(3) -0.008(4) -0.013(5)
O52B 0.080(7) 0.149(11) 0.174(8) -0.088(8) 0.015(6) 0.020(7)
O50B 0.077(8) 0.109(9) 0.117(10) 0.020(7) 0.014(7) -0.032(7)
O51B 0.139(11) 0.117(11) 0.174(12) -0.022(8) -0.015(8) 0.011(8)
P3 0.0214(5) 0.0104(5) 0.0228(5) -0.0007(4) -0.0028(4) 0.0008(4)
P2 0.0193(5) 0.0123(5) 0.0228(6) 0.0002(4) -0.0034(4) -0.0010(4)
P1 0.0219(5) 0.0111(5) 0.0252(6) -0.0005(4) -0.0057(4) 0.0004(4)
C52 0.030(3) 0.072(4) 0.053(4) -0.034(3) -0.004(3) 0.007(3)
C53 0.026(3) 0.149(9) 0.067(5) -0.060(5) 0.007(3) -0.010(4)
C54 0.041(4) 0.173(10) 0.046(4) -0.011(5) 0.012(3) -0.043(5)
C55 0.040(4) 0.124(7) 0.053(4) 0.030(4) 0.000(3) -0.035(4)
N56 0.033(2) 0.057(3) 0.043(3) 0.011(2) -0.005(2) -0.015(2)
C57 0.038(4) 0.229(14) 0.147(9) -0.115(9) 0.021(5) 0.013(6)
C61A 0.0474(18) 0.0467(18) 0.0473(18) -0.0002(7) 0.0005(7) -0.0005(7)
C62A 0.033(4) 0.038(4) 0.024(4) 0.007(3) 0.007(3) 0.009(3)
C63A 0.038(4) 0.031(4) 0.026(4) 0.012(3) -0.005(3) 0.004(3)
C64A 0.038(5) 0.040(5) 0.045(5) 0.005(4) 0.015(4) 0.019(4)
C65A 0.040(4) 0.065(6) 0.043(5) 0.009(4) -0.001(4) 0.031(4)
N66A 0.034(3) 0.057(4) 0.024(3) 0.004(3) 0.008(3) 0.017(3)
C67A 0.054(5) 0.089(7) 0.057(5) 0.026(5) 0.020(4) 0.034(5)
C61B 0.0474(18) 0.0467(18) 0.0473(18) -0.0002(7) 0.0005(7) -0.0005(7)
C62B 0.033(4) 0.038(4) 0.024(4) 0.007(3) 0.007(3) 0.009(3)
C63B 0.038(4) 0.031(4) 0.026(4) 0.012(3) -0.005(3) 0.004(3)
C64B 0.038(5) 0.040(5) 0.045(5) 0.005(4) 0.015(4) 0.019(4)
C65B 0.040(4) 0.065(6) 0.043(5) 0.009(4) -0.001(4) 0.031(4)
N66B 0.034(3) 0.057(4) 0.024(3) 0.004(3) 0.008(3) 0.017(3)
C67B 0.054(5) 0.089(7) 0.057(5) 0.026(5) 0.020(4) 0.034(5)

loop_
_atom_type_symbol
_atom_type_description
_atom_type_scat_dispersion_real
_atom_type_scat_dispersion_imag
_atom_type_scat_source
C C 0.0033 0.0016 'International Tables Vol C Tables 4.2.6.8 and 6.1.1.4'
H H 0.0000 0.0000 'International Tables Vol C Tables 4.2.6.8 and 6.1.1.4'
N N 0.0061 0.0033 'International Tables Vol C Tables 4.2.6.8 and 6.1.1.4'
O O 0.0106 0.0060 'International Tables Vol C Tables 4.2.6.8 and 6.1.1.4'
P P 0.1023 0.0942 'International Tables Vol C Tables 4.2.6.8 and 6.1.1.4'
Ag Ag -0.8971 1.1015 'International Tables Vol C Tables 4.2.6.8 and 6.1.1.4'

loop_
_geom_angle_atom_site_label_1
_geom_angle_atom_site_label_2
_geom_angle_atom_site_label_3
_geom_angle
_geom_angle_site_symmetry_1
_geom_angle_site_symmetry_3
_geom_angle_publ_flag
C31 N36 C35 115.8(4) . . ?
C31 N36 Ag1 134.8(3) . 2_655 ?
C35 N36 Ag1 108.7(3) . 2_655 ?
C41 N46 C45 116.9(4) . . ?
C41 N46 Ag1 111.6(3) . 2_655 ?
C45 N46 Ag1 131.5(3) . 2_655 ?
N46 C45 C44 122.3(4) . . ?
N46 C45 H45 118.8 . . ?
C44 C45 H45 118.8 . . ?
N46 Ag1 N1 129.35(13) 2_645 . ?
N46 Ag1 N36 120.39(12) 2_645 2_645 ?
N1 Ag1 N36 110.20(12) . 2_645 ?
N46 Ag1 N16 97.56(13) 2_645 . ?
N1 Ag1 N16 82.31(12) . . ?
N36 Ag1 N16 91.95(13) 2_645 . ?
N36 C31 C32 125.4(4) . . ?
N36 C31 O3 119.5(4) . . ?
C32 C31 O3 115.1(4) . . ?
C33 C32 C31 118.2(4) . . ?
C33 C32 H32 120.9 . . ?
C31 C32 H32 120.9 . . ?
C32 C33 C34 117.7(5) . . ?
C32 C33 C37 121.7(5) . . ?
C34 C33 C37 120.6(5) . . ?
C35 C34 C33 119.5(5) . . ?
C35 C34 H34 120.3 . . ?
C33 C34 H34 120.3 . . ?
C33 C37 H37A 109.5 . . ?
C33 C37 H37B 109.5 . . ?
H37A C37 H37B 109.5 . . ?
C33 C37 H37C 109.5 . . ?
H37A C37 H37C 109.5 . . ?
H37B C37 H37C 109.5 . . ?
C23 C22 C21 117.5(5) . . ?
C23 C22 H22 121.2 . . ?
C21 C22 H22 121.2 . . ?
C23 C27 H27A 109.5 . . ?
C23 C27 H27B 109.5 . . ?
H27A C27 H27B 109.5 . . ?
C23 C27 H27C 109.5 . . ?
H27A C27 H27C 109.5 . . ?
H27B C27 H27C 109.5 . . ?
C24 C25 N26 123.4(5) . . ?
C24 C25 H25 118.3 . . ?
N26 C25 H25 118.3 . . ?
C22 C23 C24 117.8(5) . . ?
C22 C23 C27 120.8(6) . . ?
C24 C23 C27 121.4(5) . . ?
C25 C24 C23 119.6(5) . . ?
C25 C24 H24 120.2 . . ?
C23 C24 H24 120.2 . . ?
N26 C21 C22 126.3(4) . . ?
N26 C21 O2 116.8(4) . . ?
C22 C21 O2 116.8(4) . . ?
C12 C13 C14 117.1(4) . . ?
C12 C13 C17 122.1(5) . . ?
C14 C13 C17 120.7(4) . . ?
C11 C12 C13 118.5(4) . . ?
C11 C12 H12 120.8 . . ?
C13 C12 H12 120.8 . . ?
C13 C17 H17A 109.5 . . ?
C13 C17 H17B 109.5 . . ?
H17A C17 H17B 109.5 . . ?
C13 C17 H17C 109.5 . . ?
H17A C17 H17C 109.5 . . ?
H17B C17 H17C 109.5 . . ?
C15 C14 C13 119.7(4) . . ?
C15 C14 H14 120.2 . . ?
C13 C14 H14 120.2 . . ?
N16 C15 C14 123.1(5) . . ?
N16 C15 H15 118.5 . . ?
C14 C15 H15 118.5 . . ?
N16 C11 C12 125.2(4) . . ?
N16 C11 O1 117.5(4) . . ?
C12 C11 O1 117.2(4) . . ?
N46 C41 O4 114.9(4) . . ?
N46 C41 C42 124.6(4) . . ?
O4 C41 C42 120.4(4) . . ?
N56 C51 C52 125.5(5) . . ?
N56 C51 O5 117.3(4) . . ?
C52 C51 O5 117.2(5) . . ?
C44 C43 C42 118.2(4) . . ?
C44 C43 C47 122.2(5) . . ?
C42 C43 C47 119.6(5) . . ?
C43 C42 C41 117.8(4) . . ?
C43 C42 H42 121.1 . . ?
C41 C42 H42 121.1 . . ?
C43 C47 H47A 109.5 . . ?
C43 C47 H47B 109.5 . . ?
H47A C47 H47B 109.5 . . ?
C43 C47 H47C 109.5 . . ?
H47A C47 H47C 109.5 . . ?
H47B C47 H47C 109.5 . . ?
N36 C35 C34 123.4(4) . . ?
N36 C35 H35 118.3 . . ?
C34 C35 H35 118.3 . . ?
C43 C44 C45 120.2(4) . . ?
C43 C44 H44 119.9 . . ?
C45 C44 H44 119.9 . . ?
P2 N1 P1 123.2(2) . . ?
P2 N1 Ag1 113.12(18) . . ?
P1 N1 Ag1 122.23(19) . . ?
C21 N26 C25 115.3(4) . . ?
C11 N16 C15 116.4(4) . . ?
C11 N16 Ag1 129.2(3) . . ?
C15 N16 Ag1 111.3(3) . . ?
P1 N3 P3 123.1(2) . . ?
P2 N2 P3 120.7(2) . . ?
C21 O2 P1 121.2(3) . . ?
C11 O1 P1 125.3(3) . . ?
C61B O6 C61A 10.8(10) . . ?
C61B O6 P3 117.7(4) . . ?
C61A O6 P3 124.8(2) . . ?
C51 O5 P3 121.3(3) . . ?
C31 O3 P2 127.5(3) . . ?
C41 O4 P2 121.9(3) . . ?
O52A N53A O50A 130.2(15) . . ?
O52A N53A O51A 119.0(15) . . ?
O50A N53A O51A 110.8(13) . . ?
O50B N53B O52B 129.2(18) . . ?
O50B N53B O51B 112.1(15) . . ?
O52B N53B O51B 118.7(17) . . ?
O6 P3 N3 109.91(18) . . ?
O6 P3 N2 109.52(18) . . ?
N3 P3 N2 117.97(18) . . ?
O6 P3 O5 94.99(16) . . ?
N3 P3 O5 110.39(18) . . ?
N2 P3 O5 111.65(17) . . ?
N1 P2 N2 116.90(18) . . ?
N1 P2 O4 108.25(17) . . ?
N2 P2 O4 110.49(17) . . ?
N1 P2 O3 106.10(17) . . ?
N2 P2 O3 114.36(18) . . ?
O4 P2 O3 99.14(16) . . ?
N3 P1 N1 116.22(19) . . ?
N3 P1 O1 107.15(18) . . ?
N1 P1 O1 110.68(18) . . ?
N3 P1 O2 111.81(18) . . ?
N1 P1 O2 104.91(18) . . ?
O1 P1 O2 105.62(16) . . ?
C53 C52 C51 118.1(7) . . ?
C53 C52 H52 120.9 . . ?
C51 C52 H52 120.9 . . ?
C52 C53 C54 118.5(7) . . ?
C52 C53 C57 120.6(11) . . ?
C54 C53 C57 120.9(9) . . ?
C55 C54 C53 119.0(7) . . ?
C55 C54 H54 120.5 . . ?
C53 C54 H54 120.5 . . ?
N56 C55 C54 123.6(8) . . ?
N56 C55 H55 118.2 . . ?
C54 C55 H55 118.2 . . ?
C51 N56 C55 115.3(6) . . ?
C53 C57 H57A 109.5 . . ?
C53 C57 H57B 109.5 . . ?
H57A C57 H57B 109.5 . . ?
C53 C57 H57C 109.5 . . ?
H57A C57 H57C 109.5 . . ?
H57B C57 H57C 109.5 . . ?
N66A C61A C62A 126.5(6) . . ?
N66A C61A O6 113.2(8) . . ?
C62A C61A O6 120.3(10) . . ?
C63A C62A C61A 119.0(7) . . ?
C63A C62A H62A 120.5 . . ?
C61A C62A H62A 120.5 . . ?
C64A C63A C62A 115.6(8) . . ?
C64A C63A C67A 122.3(7) . . ?
C62A C63A C67A 122.1(7) . . ?
C63A C64A C65A 121.6(8) . . ?
C63A C64A H64A 119.2 . . ?
C65A C64A H64A 119.2 . . ?
N66A C65A C64A 122.4(7) . . ?
N66A C65A H65A 118.8 . . ?
C64A C65A H65A 118.8 . . ?
C61A N66A C65A 114.9(6) . . ?
N66B C61B C62B 126.3(7) . . ?
N66B C61B O6 114.0(9) . . ?
C62B C61B O6 119.7(10) . . ?
C63B C62B C61B 119.2(8) . . ?
C63B C62B H62B 120.4 . . ?
C61B C62B H62B 120.4 . . ?
C64B C63B C62B 115.5(8) . . ?
C64B C63B C67B 122.6(8) . . ?
C62B C63B C67B 121.9(7) . . ?
C63B C64B C65B 121.7(9) . . ?
C63B C64B H64B 119.2 . . ?
C65B C64B H64B 119.2 . . ?
N66B C65B C64B 122.5(8) . . ?
N66B C65B H65B 118.8 . . ?
C64B C65B H65B 118.8 . . ?
C61B N66B C65B 114.8(7) . . ?

loop_
_geom_bond_atom_site_label_1
_geom_bond_atom_site_label_2
_geom_bond_distance
_geom_bond_site_symmetry_2
_geom_bond_publ_flag
N36 C31 1.317(5) . ?
N36 C35 1.357(5) . ?
N36 Ag1 2.440(4) 2_655 ?
N46 C41 1.331(5) . ?
N46 C45 1.338(6) . ?
N46 Ag1 2.293(4) 2_655 ?
C45 C44 1.389(7) . ?
C45 H45 0.9300 . ?
Ag1 N46 2.293(4) 2_645 ?
Ag1 N1 2.296(3) . ?
Ag1 N36 2.440(4) 2_645 ?
Ag1 N16 2.482(4) . ?
C31 C32 1.386(6) . ?
C31 O3 1.393(5) . ?
C32 C33 1.383(7) . ?
C32 H32 0.9300 . ?
C33 C34 1.392(7) . ?
C33 C37 1.487(7) . ?
C34 C35 1.373(7) . ?
C34 H34 0.9300 . ?
C37 H37A 0.9600 . ?
C37 H37B 0.9600 . ?
C37 H37C 0.9600 . ?
C22 C23 1.381(7) . ?
C22 C21 1.389(7) . ?
C22 H22 0.9300 . ?
C27 C23 1.534(8) . ?
C27 H27A 0.9600 . ?
C27 H27B 0.9600 . ?
C27 H27C 0.9600 . ?
C25 C24 1.362(8) . ?
C25 N26 1.367(6) . ?
C25 H25 0.9300 . ?
C23 C24 1.399(8) . ?
C24 H24 0.9300 . ?
C21 N26 1.307(6) . ?
C21 O2 1.412(5) . ?
C13 C12 1.400(6) . ?
C13 C14 1.402(7) . ?
C13 C17 1.496(7) . ?
C12 C11 1.370(6) . ?
C12 H12 0.9300 . ?
C17 H17A 0.9600 . ?
C17 H17B 0.9600 . ?
C17 H17C 0.9600 . ?
C14 C15 1.368(7) . ?
C14 H14 0.9300 . ?
C15 N16 1.359(6) . ?
C15 H15 0.9300 . ?
C11 N16 1.322(6) . ?
C11 O1 1.401(5) . ?
C41 O4 1.385(5) . ?
C41 C42 1.388(6) . ?
C51 N56 1.317(7) . ?
C51 C52 1.382(7) . ?
C51 O5 1.390(6) . ?
C43 C44 1.370(7) . ?
C43 C42 1.384(7) . ?
C43 C47 1.501(7) . ?
C42 H42 0.9300 . ?
C47 H47A 0.9600 . ?
C47 H47B 0.9600 . ?
C47 H47C 0.9600 . ?
C35 H35 0.9300 . ?
C44 H44 0.9300 . ?
N1 P2 1.583(4) . ?
N1 P1 1.588(4) . ?
N3 P1 1.569(3) . ?
N3 P3 1.582(4) . ?
N2 P2 1.585(3) . ?
N2 P3 1.588(3) . ?
O2 P1 1.598(3) . ?
O1 P1 1.590(3) . ?
O6 C61B 1.421(7) . ?
O6 C61A 1.421(7) . ?
O6 P3 1.575(3) . ?
O5 P3 1.592(3) . ?
O3 P2 1.594(3) . ?
O4 P2 1.590(3) . ?
N53A O52A 1.169(13) . ?
N53A O50A 1.201(14) . ?
N53A O51A 1.273(14) . ?
N53B O50B 1.202(15) . ?
N53B O52B 1.170(15) . ?
N53B O51B 1.273(16) . ?
C52 C53 1.365(10) . ?
C52 H52 0.9300 . ?
C53 C54 1.390(13) . ?
C53 C57 1.518(11) . ?
C54 C55 1.364(12) . ?
C54 H54 0.9300 . ?
C55 N56 1.360(7) . ?
C55 H55 0.9300 . ?
C57 H57A 0.9600 . ?
C57 H57B 0.9600 . ?
C57 H57C 0.9600 . ?
C61A N66A 1.315(15) . ?
C61A C62A 1.398(14) . ?
C62A C63A 1.380(10) . ?
C62A H62A 0.9300 . ?
C63A C64A 1.371(10) . ?
C63A C67A 1.476(11) . ?
C64A C65A 1.420(9) . ?
C64A H64A 0.9300 . ?
C65A N66A 1.335(10) . ?
C65A H65A 0.9300 . ?
C67A H67A 0.9600 . ?
C67A H67B 0.9600 . ?
C67A H67C 0.9600 . ?
C61B N66B 1.326(16) . ?
C61B C62B 1.393(14) . ?
C62B C63B 1.381(10) . ?
C62B H62B 0.9300 . ?
C63B C64B 1.372(10) . ?
C63B C67B 1.475(12) . ?
C64B C65B 1.419(10) . ?
C64B H64B 0.9300 . ?
C65B N66B 1.332(11) . ?
C65B H65B 0.9300 . ?
C67B H67D 0.9600 . ?
C67B H67E 0.9600 . ?
C67B H67F 0.9600 . ?

loop_
_platon_squeeze_void_nr
_platon_squeeze_void_average_x
_platon_squeeze_void_average_y
_platon_squeeze_void_average_z
_platon_squeeze_void_volume
_platon_squeeze_void_count_electrons
1 0.250 0.039 0.250 221.6 127.4
2 0.750 0.005 0.750 221.6 127.3
